data_2012180
loop_
_publ_author_name
'Ishizawa, Nobuo'
'Yamashita, Reiko'
'Oishi, Shuji'
'Hester, James R.'
'Kishimoto, Shunji'

_publ_section_title
;
 A synchrotron X-ray study of triclinic LiCa~2~Nb~3~O~10~ with
 perovskite-type slabs
;
_journal_issue 9
_journal_name_full 'Acta Crystallographica Section C'
_journal_page_first 1006
_journal_page_last 1009
_journal_paper_doi 10.1107/S0108270101009453
_journal_volume 57
_journal_year 2001
_chemical_formula_structural 'Li Ca2 Nb3 O10'
_chemical_formula_sum 'Ca2 Li Nb3 O10'
_chemical_formula_weight 525.83
_space_group_IT_number 2
_symmetry_cell_setting triclinic
_symmetry_space_group_name_Hall '-P 1'
_symmetry_space_group_name_H-M 'P -1'
_cell_angle_alpha 89.999(4)
_cell_angle_beta 90.245(4)
_cell_angle_gamma 89.999(5)
_cell_formula_units_Z 4
_cell_length_a 5.4809(3)
_cell_length_b 5.4804(3)
_cell_length_c 26.5533(16)
_cell_measurement_reflns_used 24
_cell_measurement_temperature 293(2)
_cell_measurement_theta_max 50.74
_cell_measurement_theta_min 32.463
_cell_volume 797.59(8)
_computing_cell_refinement 'Xtal3.4 (Hall et al., 1995)'
_computing_data_collection 'DIFF14A (Vaalsta & Hester, 1997)'
_computing_data_reduction Xtal3.4
_computing_molecular_graphics 'ORTEP (Johnson, 1970) and ATOMS (Dowty, 1995)'
_computing_structure_refinement 'SHELXL97 (Sheldrick, 1997)'
_computing_structure_solution 'SHELXS97 (Sheldrick, 1997)'
_diffrn_ambient_temperature 293(2)
_diffrn_measured_fraction_theta_full 1.000
_diffrn_measured_fraction_theta_max 1.000
_diffrn_measurement_device_type 'KEK BL14A four-circle'
_diffrn_measurement_method \w/2\q
_diffrn_radiation_monochromator silicon
_diffrn_radiation_type synchrotron
_diffrn_radiation_wavelength .75008(2)
_diffrn_reflns_av_R_equivalents .021
_diffrn_reflns_av_sigmaI/netI .009
_diffrn_reflns_limit_h_max 7
_diffrn_reflns_limit_h_min -7
_diffrn_reflns_limit_k_max 7
_diffrn_reflns_limit_k_min 0
_diffrn_reflns_limit_l_max 38
_diffrn_reflns_limit_l_min -38
_diffrn_reflns_number 5607
_diffrn_reflns_theta_full 32.50
_diffrn_reflns_theta_max 32.50
_diffrn_reflns_theta_min .81
_diffrn_standards_decay_% none
_diffrn_standards_interval_count 200
_diffrn_standards_number 8
_exptl_absorpt_coefficient_mu 5.565
_exptl_absorpt_correction_T_max .885
_exptl_absorpt_correction_T_min .598
_exptl_absorpt_correction_type analytical
_exptl_absorpt_process_details '(de Meulenaer & Tompa, 1965)'
_exptl_crystal_colour colourless
_exptl_crystal_density_diffrn 4.379
_exptl_crystal_density_method 'not measured'
_exptl_crystal_description irregular
_exptl_crystal_F_000 984
_exptl_crystal_size_max .08
_exptl_crystal_size_mid .05
_exptl_crystal_size_min .03
_refine_diff_density_max 2.13
_refine_diff_density_min -4.03
_refine_ls_extinction_method none
_refine_ls_goodness_of_fit_ref .941
_refine_ls_hydrogen_treatment none
_refine_ls_matrix_type full
_refine_ls_number_parameters 297
_refine_ls_number_reflns 4904
_refine_ls_number_restraints 1
_refine_ls_restrained_S_all .941
_refine_ls_R_factor_all .059
_refine_ls_R_factor_gt .051
_refine_ls_shift/su_max .002
_refine_ls_shift/su_mean .000
_refine_ls_structure_factor_coef Fsqd
_refine_ls_weighting_details 'calc w = 1/[\s^2^(Fo^2^)+(0.101P)^2^+5.14P] where P=(Fo^2^+2Fc^2^)/3'
_refine_ls_weighting_scheme calc
_refine_ls_wR_factor_ref .169
_reflns_number_gt 3750
_reflns_number_total 4904
_reflns_threshold_expression I>2\s(I)
_cod_data_source_file br1337.cif
_cod_data_source_block I
_cod_database_code 2012180
_cod_database_fobs_code 2012180

loop_
_symmetry_equiv_pos_as_xyz
'x, y, z'
'-x, -y, -z'

loop_
_atom_site_label
_atom_site_fract_x
_atom_site_fract_y
_atom_site_fract_z
_atom_site_U_iso_or_equiv
_atom_site_adp_type
_atom_site_calc_flag
_atom_site_refinement_flags
_atom_site_occupancy
_atom_site_disorder_assembly
_atom_site_disorder_group
_atom_site_type_symbol
Nb1 0 0 0 .01101(14) Uani d S 1 . . Nb
Nb2 0 .5 .5 .01100(14) Uani d S 1 . . Nb
Nb3 .99467(6) .99965(6) .154237(13) .01070(13) Uani d . 1 . . Nb
Nb4 .99469(6) .50045(6) .654254(13) .01071(13) Uani d . 1 . . Nb
Nb5 .5 .5 0 .01103(14) Uani d S 1 . . Nb
Nb6 .5 0 .5 .01107(14) Uani d S 1 . . Nb
Nb7 .50344(6) .50842(6) .154250(13) .01073(13) Uani d . 1 . . Nb
Nb8 .50337(6) .99167(6) .654242(13) .01078(13) Uani d . 1 . . Nb
Ca1 .00721(19) .49439(18) .08093(4) .0262(3) Uani d . 1 . . Ca
Ca2 .00730(19) .00563(18) .58089(4) .0261(3) Uani d . 1 . . Ca
Ca3 .49521(19) .00654(18) .07870(4) .0266(3) Uani d . 1 . . Ca
Ca4 .49512(19) .49343(18) .57871(4) .0264(3) Uani d . 1 . . Ca
Li1 .747(2) .760(2) .2606(5) .019(3) Uiso d P .64(3) . . Li
Li2 .247(2) .259(2) .2403(5) .027(4) Uiso d P .70(4) . . Li
Li3 .252(4) .752(4) .2487(9) .019(6) Uiso d P .35(3) . . Li
Li4 .755(4) .252(4) .2485(9) .014(6) Uiso d P .31(3) . . Li
O1 .2455(7) .7526(6) .14114(19) .0341(9) Uani d . 1 . . O
O2 .7545(6) .2539(6) .35880(19) .0331(9) Uani d . 1 . . O
O3 .7453(5) .7570(5) .13183(11) .0129(5) Uani d . 1 . . O
O4 .2547(5) .2568(5) .36811(11) .0135(5) Uani d . 1 . . O
O5 .7485(7) .2570(6) .14111(19) .0332(9) Uani d . 1 . . O
O6 .7494(6) .2433(6) .64121(19) .0329(9) Uani d . 1 . . O
O7 .2490(6) .2536(5) .15727(12) .0187(6) Uani d . 1 . . O
O8 .7512(6) .7544(5) .34269(12) .0181(6) Uani d . 1 . . O
O9 .7998(5) .7000(5) .01381(12) .0162(6) Uani d . 1 . . O
O10 .1993(5) .1999(5) .48638(11) .0154(5) Uani d . 1 . . O
O11 .6950(6) .1952(6) .0001(2) .0401(11) Uani d . 1 . . O
O12 .6961(6) .3045(6) .5001(2) .0399(11) Uani d . 1 . . O
O13 .5335(7) .5408(7) .22112(12) .0274(8) Uani d . 1 . . O
O14 .4669(7) .0399(7) .27870(12) .0279(8) Uani d . 1 . . O
O15 .9636(7) .9703(7) .22111(12) .0269(8) Uani d . 1 . . O
O16 .9649(7) .5295(7) .72114(12) .0265(8) Uani d . 1 . . O
O17 .4467(8) .4599(8) .07152(13) .0361(10) Uani d . 1 . . O
O18 .5525(8) .9605(8) .42844(13) .0364(10) Uani d . 1 . . O
O19 .0428(8) .0541(8) .07147(13) .0373(10) Uani d . 1 . . O
O20 .0415(8) .4460(8) .57145(13) .0371(10) Uani d . 1 . . O

loop_
_atom_site_aniso_label
_atom_site_aniso_U_11
_atom_site_aniso_U_22
_atom_site_aniso_U_33
_atom_site_aniso_U_12
_atom_site_aniso_U_13
_atom_site_aniso_U_23
Nb1 .0109(3) .0117(3) .0105(3) .00033(17) .00056(18) .00010(18)
Nb2 .0110(3) .0114(3) .0106(3) -.00187(17) .00051(18) .00087(18)
Nb3 .0093(2) .00845(19) .0144(2) -.00092(13) .00060(14) .00083(14)
Nb4 .0092(2) .00857(19) .0144(2) -.00065(13) .00061(14) .00017(14)
Nb5 .0123(3) .0102(2) .0106(3) .00033(17) .00090(18) .00070(18)
Nb6 .0124(3) .0101(2) .0108(3) -.00175(17) .00097(18) .00029(18)
Nb7 .0097(2) .00812(19) .0143(2) -.00105(13) .00014(14) .00047(13)
Nb8 .0096(2) .00816(19) .0146(2) -.00060(13) .00016(14) .00065(13)
Ca1 .0250(5) .0237(5) .0299(6) -.0038(4) -.0043(4) .0051(4)
Ca2 .0248(5) .0236(5) .0299(6) .0028(4) -.0047(4) -.0046(4)
Ca3 .0272(6) .0251(5) .0276(6) -.0075(4) -.0061(4) .0074(4)
Ca4 .0263(6) .0254(5) .0273(6) .0065(4) -.0066(4) -.0070(4)
O1 .0169(16) .0153(15) .070(3) .0044(12) -.0020(16) -.0006(16)
O2 .0135(15) .0129(14) .073(3) -.0071(11) .0008(16) .0010(15)
O3 .0136(12) .0111(11) .0140(13) -.0063(9) .0001(10) .0002(9)
O4 .0135(12) .0125(12) .0146(13) .0039(9) -.0011(10) -.0003(9)
O5 .0175(16) .0144(15) .068(3) .0040(12) .0024(16) .0019(15)
O6 .0145(15) .0114(14) .073(3) -.0066(11) .0030(16) -.0017(15)
O7 .0195(15) .0161(13) .0205(15) -.0127(11) -.0009(11) .0016(11)
O8 .0195(14) .0162(13) .0185(15) .0071(10) .0011(11) .0001(10)
O9 .0145(13) .0132(12) .0208(14) -.0074(10) -.0043(10) .0067(10)
O10 .0149(13) .0133(12) .0180(14) .0032(9) -.0041(10) -.0040(10)
O11 .0105(14) .0112(13) .099(4) .0019(11) .0010(17) .0007(17)
O12 .0107(14) .0106(13) .099(4) -.0050(11) .0013(17) .0013(16)
O13 .038(2) .0354(18) .0087(13) -.0204(15) .0007(12) .0017(12)
O14 .039(2) .0357(18) .0093(13) .0190(15) .0006(13) .0006(12)
O15 .038(2) .0348(18) .0082(13) -.0201(15) .0004(12) .0003(12)
O16 .0353(19) .0362(18) .0080(13) .0175(14) -.0003(12) .0001(12)
O17 .050(2) .051(2) .0076(14) -.0335(19) .0018(14) -.0010(13)
O18 .049(2) .052(2) .0077(14) .0296(19) .0051(14) .0010(14)
O19 .055(3) .048(2) .0084(14) -.034(2) .0006(15) -.0016(14)
O20 .054(3) .049(2) .0082(14) .031(2) .0008(15) .0029(14)

loop_
_atom_type_symbol
_atom_type_description
_atom_type_scat_dispersion_real
_atom_type_scat_dispersion_imag
_atom_type_scat_source
Li Li -.0010 .0000 'Sasaki (1989)'
Ca Ca .2190 .3410 'Sasaki (1989)'
Nb Nb -1.7990 .6860 'Sasaki (1989)'
O O .0090 .0070 'Sasaki (1989)'

loop_
_geom_angle_atom_site_label_1
_geom_angle_atom_site_label_2
_geom_angle_atom_site_label_3
_geom_angle_site_symmetry_1
_geom_angle_site_symmetry_3
_geom_angle
_geom_angle_publ_flag
O15 Li1 O13 . . 115.6(7) no
O15 Li1 O8 . . 122.6(6) no
O15 Li1 O14 . '1 565' 97.5(5) no
O15 Li1 O16 . '2 766' 95.9(5) no
O13 Li1 O8 . . 121.7(6) no
O13 Li1 O14 . '1 565' 97.3(5) no
O13 Li1 O16 . '2 766' 95.6(5) no
O8 Li1 O14 . '1 565' 78.3(4) no
O8 Li1 O16 . '2 766' 76.9(4) no
O8 Li1 Li4 . '1 565' 97.6(7) no
O8 Li1 Li3 . . 97.0(7) no
O8 Li1 Li3 . '1 655' 96.1(6) no
O8 Li1 Li4 . . 95.8(6) no
O14 Li1 O16 '1 565' '2 766' 155.3(7) no
O16 Li2 O14 '2 666' . 117.1(7) no
O16 Li2 O7 '2 666' . 122.8(6) no
O16 Li2 O13 '2 666' . 97.4(5) no
O16 Li2 O15 '2 666' '1 445' 97.1(5) no
O14 Li2 O7 . . 120.1(6) no
O14 Li2 O13 . . 96.2(5) no
O14 Li2 O15 . '1 445' 96.2(5) no
O7 Li2 O13 . . 77.2(4) no
O7 Li2 O15 . '1 445' 76.9(4) no
O13 Li2 O15 . '1 445' 154.0(7) no
O13 Li3 O16 . '2 666' 98.5(9) no
O13 Li3 O15 . '1 455' 138.9(12) no
O13 Li3 O14 . '1 565' 97.8(9) no
O13 Li3 O1 . . 69.6(7) no
O16 Li3 O15 '2 666' '1 455' 97.1(9) no
O16 Li3 O14 '2 666' '1 565' 135.6(12) no
O16 Li3 O1 '2 666' . 112.1(9) no
O15 Li3 O14 '1 455' '1 565' 97.0(9) no
O15 Li3 O1 '1 455' . 69.3(7) no
O14 Li3 O1 '1 565' . 112.3(9) no
O15 Li4 O16 '1 545' '2 766' 99.0(9) no
O15 Li4 O14 '1 545' . 97.9(9) no
O15 Li4 O13 '1 545' . 139.2(12) no
O15 Li4 O5 '1 545' . 70.0(7) no
O16 Li4 O14 '2 766' . 135.2(12) no
O16 Li4 O13 '2 766' . 97.0(9) no
O16 Li4 O5 '2 766' . 112.6(9) no
O14 Li4 O13 . . 96.5(9) no
O14 Li4 O5 . . 112.2(9) no
O13 Li4 O5 . . 69.2(7) no

loop_
_geom_bond_atom_site_label_1
_geom_bond_atom_site_label_2
_geom_bond_site_symmetry_1
_geom_bond_site_symmetry_2
_geom_bond_distance
_geom_bond_publ_flag
Nb1 O19 . 2 1.934(3) no
Nb1 O19 . . 1.934(3) yes
Nb1 O11 . '2 655' 1.985(3) no
Nb1 O11 . '1 455' 1.985(3) yes
Nb1 O9 . '2 665' 2.011(3) no
Nb1 O9 . '1 445' 2.011(3) yes
Nb2 O20 . '2 566' 1.933(3) no
Nb2 O20 . . 1.933(3) yes
Nb2 O12 . '2 666' 1.981(3) no
Nb2 O12 . '1 455' 1.981(3) yes
Nb2 O10 . '2 566' 2.008(3) no
Nb2 O10 . . 2.008(3) yes
Nb3 O15 . . 1.792(3) yes
Nb3 O1 . '1 655' 1.962(4) yes
Nb3 O7 . '1 665' 1.971(3) yes
Nb3 O5 . '1 565' 1.982(4) yes
Nb3 O3 . . 1.996(3) yes
Nb3 O19 . '1 665' 2.235(4) yes
Nb4 O16 . . 1.791(3) yes
Nb4 O2 . '2 766' 1.956(3) yes
Nb4 O8 . '2 766' 1.974(3) yes
Nb4 O6 . . 1.977(3) yes
Nb4 O4 . '2 666' 1.996(3) yes
Nb4 O20 . '1 655' 2.235(4) yes
Nb5 O17 . '2 665' 1.935(3) no
Nb5 O17 . . 1.935(3) yes
Nb5 O11 . . 1.983(3) yes
Nb5 O11 . '2 665' 1.983(3) no
Nb5 O9 . '2 665' 2.008(3) no
Nb5 O9 . . 2.008(3) yes
Nb6 O18 . '1 545' 1.935(3) yes
Nb6 O18 . '2 666' 1.935(3) no
Nb6 O12 . '2 656' 1.985(3) no
Nb6 O12 . . 1.985(3) yes
Nb6 O10 . . 2.010(3) yes
Nb6 O10 . '2 656' 2.010(3) no
Nb7 O13 . . 1.791(3) yes
Nb7 O5 . . 1.957(4) yes
Nb7 O7 . . 1.975(3) yes
Nb7 O1 . . 1.976(4) yes
Nb7 O3 . . 1.994(3) yes
Nb7 O17 . . 2.233(4) yes
Nb8 O14 . '2 666' 1.796(3) yes
Nb8 O6 . '1 565' 1.961(3) yes
Nb8 O8 . '2 676' 1.973(3) yes
Nb8 O2 . '2 666' 1.981(3) yes
Nb8 O4 . '2 666' 1.993(3) yes
Nb8 O18 . '2 676' 2.231(4) yes
Ca1 O9 . '1 455' 2.392(3) yes
Ca1 O17 . . 2.430(5) yes
Ca1 O19 . . 2.434(4) yes
Ca1 O3 . '1 455' 2.444(3) yes
Ca1 O1 . . 2.499(4) yes
Ca1 O5 . '1 455' 2.505(4) yes
Ca1 O7 . . 2.754(3) yes
Ca1 O9 . '2 665' 2.933(3) yes
Ca1 O19 . '1 565' 3.084(4) yes
Ca1 O17 . '1 455' 3.087(5) yes
Ca1 O11 . '1 455' 3.193(4) yes
Ca1 O11 . '2 665' 3.196(4) yes
Ca2 O10 . '2 556' 2.393(3) yes
Ca2 O18 . '2 666' 2.434(5) yes
Ca2 O20 . . 2.434(4) yes
Ca2 O4 . '2 556' 2.446(3) yes
Ca2 O2 . '2 656' 2.505(4) yes
Ca2 O6 . '1 455' 2.506(4) yes
Ca2 O8 . '2 666' 2.753(3) yes
Ca2 O10 . . 2.926(3) yes
Ca2 O18 . '2 566' 3.083(5) yes
Ca2 O20 . '1 545' 3.083(4) yes
Ca2 O12 . '1 455' 3.188(4) yes
Ca2 O12 . '2 656' 3.192(4) yes
Ca3 O3 . '1 545' 2.392(3) yes
Ca3 O19 . . 2.500(5) yes
Ca3 O17 . . 2.506(4) yes
Ca3 O5 . . 2.557(4) yes
Ca3 O1 . '1 545' 2.565(4) yes
Ca3 O11 . . 2.578(5) yes
Ca3 O11 . '2 655' 2.582(5) yes
Ca3 O7 . . 2.834(3) yes
Ca3 O9 . '1 545' 2.933(3) yes
Ca3 O17 . '1 545' 3.014(4) yes
Ca3 O19 . '1 655' 3.020(5) yes
Ca3 O9 . '2 665' 3.347(3) yes
Ca4 O4 . '2 666' 2.394(3) yes
Ca4 O20 . . 2.506(5) yes
Ca4 O18 . '2 666' 2.508(4) yes
Ca4 O6 . . 2.560(4) yes
Ca4 O2 . '2 666' 2.562(4) yes
Ca4 O12 . . 2.581(5) yes
Ca4 O12 . '2 666' 2.586(5) yes
Ca4 O8 . '2 666' 2.837(3) yes
Ca4 O10 . '2 666' 2.940(3) yes
Ca4 O18 . '2 676' 3.010(4) yes
Ca4 O20 . '1 655' 3.013(5) yes
Ca4 O10 . . 3.346(3) yes
Li1 O15 . . 1.962(12) yes
Li1 O13 . . 1.975(12) yes
Li1 O8 . . 2.180(14) yes
Li1 O14 . '1 565' 2.224(12) yes
Li1 O16 . '2 766' 2.289(12) yes
Li2 O16 . '2 666' 1.937(12) yes
Li2 O14 . . 1.981(12) yes
Li2 O7 . . 2.205(14) yes
Li2 O13 . . 2.262(12) yes
Li2 O15 . '1 445' 2.274(12) yes
Li3 O13 . . 2.07(2) yes
Li3 O16 . '2 666' 2.11(2) yes
Li3 O15 . '1 455' 2.11(2) yes
Li3 O14 . '1 565' 2.12(2) yes
Li4 O15 . '1 545' 2.06(2) yes
Li4 O16 . '2 766' 2.10(2) yes
Li4 O14 . . 2.12(2) yes
Li4 O13 . . 2.12(2) yes
